data_7708840
loop_
_publ_author_name
'Xie, Feng-Yang'
'Yang, Qi'
'Wang, Jia-Si'
'Yu, Hong-Yi'
'Li, Yue'
'Ruan, Wen-Juan'

_publ_section_title
;
 Benzotrithiophene-based MOFs: interchromophoric interactions affected
 Ln(iii) crystallization selectivity and optoelectronic properties
;
_journal_name_full 'Dalton Transactions'
_journal_paper_doi 10.1039/D1DT02515E
_journal_year 2021
_chemical_formula_moiety 'C32 H18 Lu2 O16 S7,8(C2 H6 O S)'
_chemical_formula_sum 'C48 H66 Lu2 O24 S15'
_chemical_formula_weight 1857.58
_space_group_crystal_system monoclinic
_space_group_IT_number 15
_space_group_name_Hall '-C 2yc'
_space_group_name_H-M_alt 'C 1 2/c 1'
_atom_sites_solution_hydrogens geom
_audit_creation_date 2021-10-11
_audit_creation_method
;
Olex2 1.3
(compiled 2020.11.12 svn.r5f609507 for OlexSys, GUI svn.r6408)
;
_audit_update_record
;
2021-10-25 deposited with the CCDC.	2021-11-01 downloaded from the CCDC.
;
_cell_angle_alpha 90
_cell_angle_beta 113.341(5)
_cell_angle_gamma 90
_cell_formula_units_Z 4
_cell_length_a 24.5391(10)
_cell_length_b 15.4070(9)
_cell_length_c 26.8983(9)
_cell_measurement_reflns_used 5644
_cell_measurement_temperature 99.99(10)
_cell_measurement_theta_max 73.8850
_cell_measurement_theta_min 4.2300
_cell_volume 9337.3(8)
_computing_cell_refinement 'CrysAlisPro 1.171.40.84a (Rigaku OD, 2020)'
_computing_data_collection 'CrysAlisPro 1.171.40.84a (Rigaku OD, 2020)'
_computing_data_reduction 'CrysAlisPro 1.171.40.84a (Rigaku OD, 2020)'
_computing_molecular_graphics 'Olex2 1.3 (Dolomanov et al., 2009)'
_computing_publication_material 'Olex2 1.3 (Dolomanov et al., 2009)'
_computing_structure_refinement 'SHELXL 2018/3 (Sheldrick, 2015)'
_computing_structure_solution 'SHELXT 2014/4 (Sheldrick, 2014)'
_diffrn_ambient_environment N~2~
_diffrn_ambient_temperature 99.99(10)
_diffrn_detector 'Hybrid Pixel Array Detector'
_diffrn_detector_area_resol_mean 10.0000
_diffrn_measured_fraction_theta_full 0.987
_diffrn_measured_fraction_theta_max 0.987
_diffrn_measurement_details
;
List of Runs (angles in degrees, time in seconds):

  # Type    Start    End  Width  t~exp~   \w     \q     \k     \f   Frames
#--------------------------------------------------------------------------
  1  \w    -27.00  89.00   1.00    4.00    --    0.00  19.00  90.00  116
  2  \w     87.00 132.00   1.00   12.00    --  101.30 -82.00  30.00   45
  3  \w     79.00 155.00   1.00   12.00    --  101.30  38.00-120.00   76
  4  \w     24.00 123.00   1.00   12.00    --  101.30 -77.00  90.00   99
  5  \w     17.00  71.00   1.00   12.00    --  101.30 -82.00  30.00   54
  6  \w     31.00 116.00   1.00   12.00    --  101.30 -38.00 -90.00   85
  7  \w     81.00 191.00   1.00   12.00    --  101.30  38.00-150.00  110
;
_diffrn_measurement_device 'four-circle diffractometer'
_diffrn_measurement_device_type 'XtaLAB AFC12 (RINC): Kappa single'
_diffrn_measurement_method '\w scans'
_diffrn_orient_matrix_type 'CrysAlisPro convention (1999,Acta A55,543-557)'
_diffrn_orient_matrix_UB_11 -0.0417660000
_diffrn_orient_matrix_UB_12 0.0717767000
_diffrn_orient_matrix_UB_13 0.0042932000
_diffrn_orient_matrix_UB_21 0.0287717000
_diffrn_orient_matrix_UB_22 -0.0066714000
_diffrn_orient_matrix_UB_23 0.0621999000
_diffrn_orient_matrix_UB_31 0.0458297000
_diffrn_orient_matrix_UB_32 0.0692324000
_diffrn_orient_matrix_UB_33 0.0015494000
_diffrn_radiation_monochromator mirror
_diffrn_radiation_probe x-ray
_diffrn_radiation_type 'Cu K\a'
_diffrn_radiation_wavelength 1.54184
_diffrn_reflns_av_R_equivalents 0.0558
_diffrn_reflns_av_unetI/netI 0.0739
_diffrn_reflns_Laue_measured_fraction_full 0.987
_diffrn_reflns_Laue_measured_fraction_max 0.987
_diffrn_reflns_limit_h_max 29
_diffrn_reflns_limit_h_min -29
_diffrn_reflns_limit_k_max 18
_diffrn_reflns_limit_k_min -9
_diffrn_reflns_limit_l_max 32
_diffrn_reflns_limit_l_min -25
_diffrn_reflns_number 18776
_diffrn_reflns_point_group_measured_fraction_full 0.987
_diffrn_reflns_point_group_measured_fraction_max 0.987
_diffrn_reflns_theta_full 66.991
_diffrn_reflns_theta_max 66.991
_diffrn_reflns_theta_min 4.133
_diffrn_source 'Rotating-anode X-ray tube (dual wavelength)'
_diffrn_source_type 'Rigaku (Cu) X-ray DW Source'
_exptl_absorpt_coefficient_mu 7.548
_exptl_absorpt_correction_T_max 1.00000
_exptl_absorpt_correction_T_min 0.01821
_exptl_absorpt_correction_type multi-scan
_exptl_absorpt_process_details
;
CrysAlisPro 1.171.40.84a (Rigaku Oxford Diffraction, 2020)
Empirical absorption correction using spherical harmonics,
implemented in SCALE3 ABSPACK scaling algorithm.
;
_exptl_crystal_colour colourless
_exptl_crystal_colour_primary colourless
_exptl_crystal_density_diffrn 1.321
_exptl_crystal_description block
_exptl_crystal_F_000 2344
_exptl_crystal_size_max 0.15
_exptl_crystal_size_mid 0.14
_exptl_crystal_size_min 0.14
_platon_squeeze_details
;
TITL 1_a.res in C2/c
CELL   24.5391   15.4070   26.8983     90.00    113.34     90.00
SPGR C2/c
# Solvent Accessible Volume =      5825
# Electrons Found in S.A.V. =      1279
# Note: Atoms in Void are Labelled as Cxxx and Qxxx for all Others
Q101 0.533 0.372 0.575 !       2.67 eA-3
C102 0.500 0.312 0.755 !       2.40 eA-3
Q103 0.515 0.188 0.400 !       2.10 eA-3
C104 0.766 0.466 0.653 !       2.02 eA-3
Q105 0.531 0.412 0.049 !       1.87 eA-3
C106 0.884 0.330 0.061 !       1.80 eA-3
C107 0.198 0.217 0.783 !       1.79 eA-3
C108 0.648 0.221 0.252 !       1.78 eA-3
Q109 0.047 0.263 0.904 !       1.72 eA-3
C110 0.264 0.471 0.882 !       1.67 eA-3
C111 0.937 0.394 0.082 !       1.51 eA-3
C112 0.094 0.407 0.488 !       1.50 eA-3
Q113 0.584 0.410 0.072 !       1.47 eA-3
Q114 0.531 0.300 0.050 !       1.46 eA-3
C115 0.413 0.064 0.488 !       1.45 eA-3
C116 0.886 0.401 0.036 !       1.43 eA-3
C117 0.766 0.404 0.184 !       1.43 eA-3
C118 0.788 0.157 0.535 !       1.43 eA-3
C119 0.243 0.251 0.789 !       1.42 eA-3
C120 0.432 0.252 0.704 !       1.41 eA-3
C121 0.213 0.373 0.187 !       1.41 eA-3
C122 0.267 0.290 0.229 !       1.40 eA-3
C123 0.276 0.311 0.186 !       1.37 eA-3
C124 0.961 0.221 0.232 !       1.37 eA-3
Q125 0.087 0.191 0.571 !       1.36 eA-3
C126 0.216 0.297 0.210 !       1.35 eA-3
Q127 0.562 0.309 0.554 !       1.35 eA-3
C128 0.700 0.315 0.423 !       1.32 eA-3
C129 0.272 0.239 0.197 !       1.31 eA-3
C130 0.783 0.058 0.395 !       1.29 eA-3
C131 0.741 0.952 0.395 !       1.29 eA-3
C132 0.241 0.452 0.395 !       1.29 eA-3
Q133 0.500 0.360 0.025 !       1.21 eA-3
C134 0.180 0.293 0.194 !       1.20 eA-3
Q135 0.032 0.216 0.077 !       1.20 eA-3
C136 0.712 0.188 0.680 !       1.19 eA-3
C137 0.686 0.314 0.492 !       1.18 eA-3
Q138 0.076 0.137 0.117 !       1.18 eA-3
C139 0.306 0.317 0.031 !       1.17 eA-3
C140 0.738 0.105 0.586 !       1.14 eA-3
C141 0.203 0.169 0.009 !       1.14 eA-3
C142 0.742 0.373 0.478 !       1.11 eA-3
C143 0.737 0.276 0.481 !       1.10 eA-3
C144 0.750 0.339 0.331 !       1.10 eA-3
Q145 0.503 0.287 0.219 !       1.10 eA-3
C146 0.925 0.232 0.231 !       1.04 eA-3
C147 0.972 0.234 0.695 !       1.02 eA-3
C148 0.218 0.435 0.030 !       1.02 eA-3
C149 0.208 0.405 0.211 !       1.01 eA-3
C150 0.728 0.199 0.495 !       1.01 eA-3
Q151 0.565 0.469 0.360 !       1.00 eA-3
C152 0.135 0.404 0.179 !       0.99 eA-3
Q153 0.762 0.347 0.928 !       0.99 eA-3
C154 0.883 0.484 0.837 !       0.98 eA-3
C155 0.259 0.293 0.071 !       0.97 eA-3
Q156 0.545 0.354 0.032 !       0.96 eA-3
C157 0.168 0.478 0.049 !       0.96 eA-3
C158 0.117 0.328 0.315 !       0.96 eA-3
C159 0.833 0.491 0.455 !       0.96 eA-3
C160 0.719 0.205 0.652 !       0.95 eA-3
Q161 0.564 0.354 0.094 !       0.95 eA-3
C162 0.836 0.460 0.315 !       0.94 eA-3
C163 0.311 0.296 0.117 !       0.94 eA-3
C164 0.189 0.204 0.883 !       0.94 eA-3
Q165 0.962 0.051 0.000 !       0.93 eA-3
C166 0.292 0.101 0.844 !       0.93 eA-3
C167 0.189 0.375 0.208 !       0.93 eA-3
C168 0.643 0.123 0.244 !       0.93 eA-3
Q169 0.612 0.355 0.100 !       0.93 eA-3
C170 0.206 0.359 0.084 !       0.93 eA-3
C171 0.275 0.345 0.088 !       0.91 eA-3
Q172 0.626 0.469 0.865 !       0.91 eA-3
C173 0.539 0.262 0.807 !       0.91 eA-3
C174 0.170 0.454 0.086 !       0.90 eA-3
C175 0.814 0.435 0.382 !       0.90 eA-3
C176 0.675 0.167 0.271 !       0.90 eA-3
Q177 0.672 0.307 0.516 !       0.90 eA-3
C178 0.838 0.484 0.001 !       0.90 eA-3
Q179 0.006 0.162 0.468 !       0.89 eA-3
Q180 0.539 0.092 0.424 !       0.89 eA-3
Q181 0.428 0.112 0.067 !       0.88 eA-3
C182 0.325 0.197 0.748 !       0.88 eA-3
Q183 0.400 0.433 0.387 !       0.88 eA-3
C184 0.253 0.344 0.141 !       0.87 eA-3
C185 0.279 0.238 0.082 !       0.87 eA-3
C186 0.221 0.262 0.918 !       0.87 eA-3
C187 0.640 0.019 0.653 !       0.87 eA-3
C188 0.085 0.295 0.319 !       0.87 eA-3
C189 0.706 0.276 0.506 !       0.87 eA-3
C190 0.161 0.320 0.212 !       0.87 eA-3
C191 0.901 0.275 0.221 !       0.86 eA-3
C192 0.695 0.115 0.556 !       0.86 eA-3
C193 0.305 0.104 0.946 !       0.86 eA-3
C194 0.576 0.019 0.305 !       0.85 eA-3
C195 0.678 0.019 0.523 !       0.85 eA-3
C196 0.302 0.097 0.916 !       0.85 eA-3
Q197 0.390 0.476 0.347 !       0.83 eA-3
C198 0.462 0.059 0.492 !       0.83 eA-3
C199 0.773 0.355 0.384 !       0.83 eA-3
;
_refine_diff_density_max 2.161
_refine_diff_density_min -1.637
_refine_diff_density_rms 0.154
_refine_ls_extinction_method none
_refine_ls_goodness_of_fit_ref 1.095
_refine_ls_hydrogen_treatment constr
_refine_ls_matrix_type full
_refine_ls_number_parameters 325
_refine_ls_number_reflns 8214
_refine_ls_number_restraints 82
_refine_ls_restrained_S_all 1.104
_refine_ls_R_factor_all 0.0937
_refine_ls_R_factor_gt 0.0810
_refine_ls_shift/su_max 0.001
_refine_ls_shift/su_mean 0.000
_refine_ls_structure_factor_coef Fsqd
_refine_ls_weighting_details 'w=1/[\s^2^(Fo^2^)+(0.1731P)^2^] where P=(Fo^2^+2Fc^2^)/3'
_refine_ls_weighting_scheme calc
_refine_ls_wR_factor_gt 0.2462
_refine_ls_wR_factor_ref 0.2558
_reflns_Friedel_coverage 0.000
_reflns_number_gt 6060
_reflns_number_total 8214
_reflns_threshold_expression 'I > 2\s(I)'
_cod_data_source_file d1dt02515e2.cif
_cod_data_source_block 1_sq
_cod_database_code 7708840
_shelx_shelxl_version_number 2018/3
_shelx_space_group_comment
;
The symmetry employed for this shelxl refinement is uniquely defined
by the following loop, which should always be used as a source of
symmetry information in preference to the above space-group names.
They are only intended as comments.
;
_shelx_estimated_absorpt_t_max 0.504
_shelx_estimated_absorpt_t_min 0.483
_reflns_odcompleteness_completeness 98.51
_reflns_odcompleteness_iscentric 1
_reflns_odcompleteness_theta 66.97
_olex2_refinement_description
;
1. Restrained distances
 S4-C16 = S4-C17
 1.76 with sigma of 0.02
 C16-C17
 2.7 with sigma of 0.04
 Lu1-O7 \\sim Lu1-O7A
 with sigma of 0.02
 S4-O7 \\sim S4-O7A
 with sigma of 0.02
2. Uiso/Uaniso restraints and constraints
S4 \\sim O7 \\sim C16 \\sim C17: within 3.8A with sigma of 0.01 and sigma for
terminal atoms of 0.02 within 3.8A
Uanis(C3) \\sim Ueq, Uanis(C3A) \\sim Ueq, Uanis(C10) \\sim Ueq, Uanis(C10A)
\\sim Ueq, Uanis(C13A) \\sim Ueq, Uanis(C13) \\sim Ueq, Uanis(C2) \\sim Ueq:
with sigma of 0.01 and sigma for terminal atoms of 0.02
Uanis(O7) = Uanis(O7A)
Uanis(C13) = Uanis(S3A)
3. Others
 Sof(S1A)=Sof(C3A)=Sof(H3A)=Sof(S2A)=Sof(C10A)=Sof(H10A)=Sof(S3A)=Sof(C13A)=
 Sof(H13A)=1-FVAR(1)
 Sof(S1)=Sof(C3)=Sof(H3)=Sof(S2)=Sof(C10)=Sof(H10)=Sof(S3)=Sof(C13)=Sof(H13)=
 FVAR(1)
 Fixed Sof: S4(0.5) O7(0.5) C16(0.5) H16A(0.5) H16B(0.5) H16C(0.5) C17(0.5)
 H17A(0.5) H17B(0.5) H17C(0.5) O7A(0.5)
4.a Aromatic/amide H refined with riding coordinates:
 C3(H3), C3A(H3A), C10(H10), C10A(H10A), C13(H13), C13A(H13A)
4.b Idealised Me refined as rotating group:
 C16(H16A,H16B,H16C), C17(H17A,H17B,H17C)
;
_platon_squeeze_void_probe_radius 1.20
_olex2_submission_special_instructions 'No special instructions were received'
_oxdiff_exptl_absorpt_empirical_details
;
Empirical correction (ABSPACK) includes:
- Absorption correction using spherical harmonics
- Frame scaling
;
_oxdiff_exptl_absorpt_empirical_full_max 12.827
_oxdiff_exptl_absorpt_empirical_full_min 0.302

loop_
_space_group_symop_operation_xyz
'x, y, z'
'-x, y, -z+1/2'
'x+1/2, y+1/2, z'
'-x+1/2, y+1/2, -z+1/2'
'-x, -y, -z'
'x, -y, z-1/2'
'-x+1/2, -y+1/2, -z'
'x+1/2, -y+1/2, z-1/2'

loop_
_atom_site_label
_atom_site_type_symbol
_atom_site_fract_x
_atom_site_fract_y
_atom_site_fract_z
_atom_site_U_iso_or_equiv
_atom_site_adp_type
_atom_site_occupancy
_atom_site_site_symmetry_order
_atom_site_calc_flag
_atom_site_refinement_flags_posn
_atom_site_refinement_flags_adp
_atom_site_refinement_flags_occupancy
_atom_site_disorder_assembly
_atom_site_disorder_group
Lu1 Lu 0.44328(2) 0.35710(3) 0.43838(2) 0.0642(2) Uani 1 1 d D . . . .
S1 S 0.6547(3) 0.5923(5) 0.4588(2) 0.068(2) Uani 0.478(6) 1 d . . P A 1
C3 C 0.5778(10) 0.4898(14) 0.3852(8) 0.043(5) Uani 0.478(6) 1 d . U P A 1
H3 H 0.545020 0.454491 0.367841 0.051 Uiso 0.478(6) 1 calc R U P A 1
S1A S 0.5662(3) 0.4670(4) 0.3706(2) 0.0583(15) Uani 0.522(6) 1 d . . P A 2
C3A C 0.6407(9) 0.5702(14) 0.4449(8) 0.047(5) Uani 0.522(6) 1 d . U P A 2
H3A H 0.660814 0.598176 0.477723 0.056 Uiso 0.522(6) 1 calc R U P A 2
S2 S 0.5744(2) 0.4380(4) 0.26110(17) 0.0561(14) Uani 0.478(6) 1 d . . P A 1
C10 C 0.6570(10) 0.5217(14) 0.2404(8) 0.051(5) Uani 0.478(6) 1 d . U P A 1
H10 H 0.681743 0.536382 0.223011 0.062 Uiso 0.478(6) 1 calc R U P A 1
S2A S 0.6732(2) 0.5484(4) 0.23651(17) 0.0620(15) Uani 0.522(6) 1 d . . P A 2
C10A C 0.5923(8) 0.4682(12) 0.2577(6) 0.044(4) Uani 0.522(6) 1 d . U P A 2
H10A H 0.557828 0.437579 0.252439 0.053 Uiso 0.522(6) 1 calc R U P A 2
S3 S 0.7631(3) 0.6530(5) 0.3227(2) 0.0743(18) Uani 0.478(6) 1 d . . P A 1
C13 C 0.7538(9) 0.6781(15) 0.4162(8) 0.0614(12) Uani 0.478(6) 1 d . U P A 1
H13 H 0.762825 0.695554 0.451664 0.074 Uiso 0.478(6) 1 calc R U P A 1
S3A S 0.75247(18) 0.6882(3) 0.43659(16) 0.0614(12) Uani 0.522(6) 1 d . . P A 2
C13A C 0.7595(8) 0.6655(12) 0.3430(8) 0.054(4) Uani 0.522(6) 1 d . U P A 2
H13A H 0.771642 0.672683 0.314568 0.065 Uiso 0.522(6) 1 calc R U P A 2
S4 S 0.5434(3) 0.2796(5) 0.5685(3) 0.125(2) Uani 0.5 1 d D U P B 1
O1 O 0.5269(2) 0.4368(4) 0.4585(2) 0.0697(16) Uani 1 1 d . . . . .
O2 O 0.5837(2) 0.5317(4) 0.51824(18) 0.0632(14) Uani 1 1 d . . . . .
O3 O 0.5522(2) 0.3736(4) 0.15159(19) 0.0545(13) Uani 1 1 d . . . . .
O4 O 0.6153(3) 0.4548(4) 0.13195(19) 0.0730(17) Uani 1 1 d . . . . .
O5 O 0.8671(3) 0.7664(5) 0.3752(2) 0.091(2) Uani 1 1 d . . . . .
O6 O 0.8605(3) 0.7894(5) 0.4535(2) 0.0810(19) Uani 1 1 d . . . . .
O7 O 0.490(2) 0.3021(16) 0.5257(6) 0.084(4) Uani 0.5 1 d D U P B 1
O8 O 0.4991(5) 0.2374(6) 0.4355(3) 0.130(3) Uani 1 1 d . . . . .
C4 C 0.6190(3) 0.5221(6) 0.3580(3) 0.0562(19) Uani 1 1 d . . . . .
C12 C 0.5911(3) 0.4290(5) 0.1645(3) 0.0531(17) Uani 1 1 d . . . . .
C11 C 0.6118(3) 0.4708(6) 0.2185(2) 0.0581(19) Uani 1 1 d . . . . .
C2 C 0.5938(3) 0.5173(5) 0.4354(3) 0.0529(17) Uani 1 1 d . U . . .
C1 C 0.5667(3) 0.4942(5) 0.4740(3) 0.0558(18) Uani 1 1 d . . . . .
C9 C 0.6231(3) 0.5112(6) 0.3077(3) 0.061(2) Uani 1 1 d . . . . .
C14 C 0.7869(4) 0.7025(6) 0.3890(3) 0.068(2) Uani 1 1 d . . . . .
C15 C 0.8421(4) 0.7548(6) 0.4073(3) 0.070(2) Uani 1 1 d . . . . .
C6 C 0.7022(4) 0.6219(6) 0.3865(3) 0.069(2) Uani 1 1 d . . . . .
C8 C 0.6673(3) 0.5562(6) 0.2967(3) 0.066(2) Uani 1 1 d . . . . .
C5 C 0.6572(3) 0.5794(6) 0.3966(3) 0.062(2) Uani 1 1 d . . . . .
C7 C 0.7076(4) 0.6106(8) 0.3373(3) 0.077(3) Uani 1 1 d . . . . .
C16 C 0.6048(9) 0.3511(15) 0.5835(11) 0.125(7) Uani 0.5 1 d D U P B 1
H16A H 0.605836 0.372586 0.550404 0.187 Uiso 0.5 1 calc R U P B 1
H16B H 0.640961 0.320443 0.603586 0.187 Uiso 0.5 1 calc R U P B 1
H16C H 0.600822 0.398935 0.604729 0.187 Uiso 0.5 1 calc R U P B 1
C17 C 0.5391(11) 0.321(2) 0.6315(7) 0.136(7) Uani 0.5 1 d D U P B 1
H17A H 0.537093 0.383430 0.630283 0.205 Uiso 0.5 1 calc R U P B 1
H17B H 0.573699 0.303259 0.662165 0.205 Uiso 0.5 1 calc R U P B 1
H17C H 0.504249 0.298431 0.634828 0.205 Uiso 0.5 1 calc R U P B 1
O7A O 0.490(2) 0.3265(17) 0.5301(6) 0.084(4) Uani 0.5 1 d D . P B 2

loop_
_atom_site_aniso_label
_atom_site_aniso_U_11
_atom_site_aniso_U_22
_atom_site_aniso_U_33
_atom_site_aniso_U_23
_atom_site_aniso_U_13
_atom_site_aniso_U_12
Lu1 0.0538(3) 0.1031(4) 0.0432(3) 0.00288(17) 0.0271(2) -0.0169(2)
S1 0.053(3) 0.117(5) 0.044(3) -0.018(3) 0.030(2) -0.037(3)
C3 0.034(8) 0.064(9) 0.045(9) -0.008(7) 0.031(7) -0.004(7)
S1A 0.053(3) 0.097(4) 0.040(2) -0.023(2) 0.0345(19) -0.030(2)
C3A 0.048(9) 0.066(8) 0.041(8) -0.004(6) 0.032(7) -0.008(7)
S2 0.037(2) 0.102(4) 0.0360(18) -0.012(2) 0.0222(16) -0.012(2)
C10 0.061(9) 0.066(9) 0.041(7) 0.003(6) 0.036(7) -0.002(7)
S2A 0.062(3) 0.103(4) 0.0344(17) -0.0137(19) 0.0338(17) -0.032(2)
C10A 0.040(7) 0.066(8) 0.038(6) -0.005(5) 0.029(6) -0.003(6)
S3 0.063(3) 0.127(5) 0.048(3) -0.011(3) 0.038(2) -0.034(3)
C13 0.060(2) 0.095(3) 0.042(2) -0.0187(18) 0.0349(17) -0.0331(19)
S3A 0.060(2) 0.095(3) 0.042(2) -0.0187(18) 0.0349(17) -0.0331(19)
C13A 0.061(8) 0.067(8) 0.051(8) 0.002(6) 0.041(7) -0.015(6)
S4 0.098(4) 0.111(4) 0.099(4) 0.003(3) -0.032(3) 0.007(4)
O1 0.055(3) 0.118(5) 0.051(3) -0.019(3) 0.037(2) -0.024(3)
O2 0.055(3) 0.111(4) 0.038(2) -0.009(2) 0.034(2) -0.022(3)
O3 0.036(2) 0.099(4) 0.039(2) -0.008(2) 0.027(2) 0.005(3)
O4 0.070(3) 0.127(5) 0.035(2) -0.001(3) 0.034(2) -0.022(3)
O5 0.082(4) 0.149(6) 0.065(3) -0.026(4) 0.052(3) -0.065(4)
O6 0.070(4) 0.135(5) 0.055(3) -0.020(3) 0.043(3) -0.052(4)
O7 0.074(4) 0.119(9) 0.057(4) 0.014(5) 0.023(4) -0.006(9)
O8 0.154(8) 0.146(7) 0.094(5) 0.041(5) 0.054(5) 0.070(7)
C4 0.040(3) 0.097(5) 0.044(3) -0.011(3) 0.030(3) -0.017(4)
C12 0.047(4) 0.085(5) 0.036(3) -0.009(3) 0.025(3) 0.007(4)
C11 0.053(4) 0.100(6) 0.028(3) -0.008(3) 0.024(3) -0.004(4)
C2 0.044(3) 0.088(5) 0.042(3) -0.006(3) 0.033(3) -0.020(3)
C1 0.047(4) 0.090(5) 0.046(4) 0.006(4) 0.035(3) -0.010(4)
C9 0.038(4) 0.100(6) 0.043(4) -0.017(4) 0.016(3) -0.006(4)
C14 0.062(5) 0.096(6) 0.054(4) -0.012(4) 0.031(4) -0.035(5)
C15 0.057(5) 0.111(7) 0.055(4) -0.005(4) 0.036(4) -0.032(5)
C6 0.063(5) 0.091(6) 0.052(4) -0.005(4) 0.022(4) -0.032(5)
C8 0.055(4) 0.122(7) 0.037(3) -0.005(4) 0.035(3) -0.015(5)
C5 0.053(4) 0.096(6) 0.049(4) -0.009(4) 0.034(3) -0.015(4)
C7 0.055(5) 0.133(7) 0.057(5) 0.022(5) 0.039(4) -0.003(5)
C16 0.091(10) 0.136(12) 0.098(10) 0.017(9) -0.015(9) 0.014(10)
C17 0.109(11) 0.149(11) 0.095(10) 0.006(10) -0.020(10) 0.001(11)
O7A 0.074(4) 0.119(9) 0.057(4) 0.014(5) 0.023(4) -0.006(9)

loop_
_atom_type_symbol
_atom_type_description
_atom_type_scat_dispersion_real
_atom_type_scat_dispersion_imag
_atom_type_scat_source
C C 0.0181 0.0091 'International Tables Vol C Tables 4.2.6.8 and 6.1.1.4'
H H 0.0000 0.0000 'International Tables Vol C Tables 4.2.6.8 and 6.1.1.4'
Lu Lu -6.6179 4.6937 'International Tables Vol C Tables 4.2.6.8 and 6.1.1.4'
O O 0.0492 0.0322 'International Tables Vol C Tables 4.2.6.8 and 6.1.1.4'
S S 0.3331 0.5567 'International Tables Vol C Tables 4.2.6.8 and 6.1.1.4'

loop_
_geom_angle_atom_site_label_1
_geom_angle_atom_site_label_2
_geom_angle_atom_site_label_3
_geom_angle
_geom_angle_site_symmetry_1
_geom_angle_site_symmetry_3
_geom_angle_publ_flag
O1 Lu1 O2 83.78(19) . 5_666 ?
O1 Lu1 O3 77.93(17) . 2_655 ?
O1 Lu1 O4 92.9(2) . 2_655 ?
O1 Lu1 O5 149.13(17) . 3_445 ?
O1 Lu1 O6 157.06(18) . 3_445 ?
O1 Lu1 O7 85.4(11) . . ?
O1 Lu1 O8 87.0(3) . . ?
O1 Lu1 C12 84.9(2) . 2_655 ?
O1 Lu1 C15 175.9(2) . 3_445 ?
O1 Lu1 O7A 80.6(11) . . ?
O2 Lu1 O3 123.32(18) 5_666 2_655 ?
O2 Lu1 O4 74.40(18) 5_666 2_655 ?
O2 Lu1 O5 119.2(2) 5_666 3_445 ?
O2 Lu1 O6 79.0(2) 5_666 3_445 ?
O2 Lu1 O7 83.4(9) 5_666 . ?
O2 Lu1 O8 153.9(2) 5_666 . ?
O2 Lu1 C12 99.9(2) 5_666 2_655 ?
O2 Lu1 C15 99.8(2) 5_666 3_445 ?
O2 Lu1 O7A 74.6(9) 5_666 . ?
O3 Lu1 C12 26.08(19) 2_655 2_655 ?
O3 Lu1 C15 98.35(19) 2_655 3_445 ?
O4 Lu1 O3 53.87(17) 2_655 2_655 ?
O4 Lu1 O5 75.7(3) 2_655 3_445 ?
O4 Lu1 O6 96.9(2) 2_655 3_445 ?
O4 Lu1 C12 27.8(2) 2_655 2_655 ?
O4 Lu1 C15 86.2(3) 2_655 3_445 ?
O5 Lu1 O3 72.17(17) 3_445 2_655 ?
O5 Lu1 O6 53.81(18) 3_445 3_445 ?
O5 Lu1 C12 71.7(2) 3_445 2_655 ?
O5 Lu1 C15 26.84(19) 3_445 3_445 ?
O6 Lu1 O3 124.39(17) 3_445 2_655 ?
O6 Lu1 C12 112.9(2) 3_445 2_655 ?
O6 Lu1 C15 26.97(19) 3_445 3_445 ?
O7 Lu1 O3 145.9(12) . 2_655 ?
O7 Lu1 O4 157.8(9) . 2_655 ?
O7 Lu1 O5 115.7(8) . 3_445 ?
O7 Lu1 O6 77.7(12) . 3_445 ?
O7 Lu1 C12 169.3(13) . 2_655 ?
O7 Lu1 C15 96.9(11) . 3_445 ?
O8 Lu1 O3 78.1(2) . 2_655 ?
O8 Lu1 O4 130.6(2) . 2_655 ?
O8 Lu1 O5 79.6(3) . 3_445 ?
O8 Lu1 O6 101.9(3) . 3_445 ?
O8 Lu1 O7 71.5(10) . . ?
O8 Lu1 C12 103.5(3) . 2_655 ?
O8 Lu1 C15 90.5(4) . 3_445 ?
O8 Lu1 O7A 79.9(10) . . ?
C15 Lu1 C12 92.6(2) 3_445 2_655 ?
O7A Lu1 C15 102.2(11) . 3_445 ?
C5 S1 C2 85.9(4) . . ?
C4 C3 H3 123.3 . . ?
C2 C3 H3 123.3 . . ?
C2 C3 C4 113.3(15) . . ?
C4 S1A C2 87.3(4) . . ?
C2 C3A H3A 123.4 . . ?
C2 C3A C5 113.2(14) . . ?
C5 C3A H3A 123.4 . . ?
C9 S2 C11 84.2(4) . . ?
C11 C10 H10 122.1 . . ?
C11 C10 C8 115.9(15) . . ?
C8 C10 H10 122.1 . . ?
C8 S2A C11 85.7(4) . . ?
C11 C10A H10A 119.4 . . ?
C11 C10A C9 121.2(15) . . ?
C9 C10A H10A 119.4 . . ?
C7 S3 C14 84.8(5) . . ?
C14 C13 H13 121.9 . . ?
C14 C13 C6 116.3(14) . . ?
C6 C13 H13 121.9 . . ?
C6 S3A C14 84.9(4) . . ?
C14 C13A H13A 121.6 . . ?
C14 C13A C7 116.9(14) . . ?
C7 C13A H13A 121.6 . . ?
O7 S4 C16 117.8(16) . . ?
O7 S4 C17 106.9(18) . . ?
C16 S4 C17 85.9(12) . . ?
C1 O1 Lu1 165.9(5) . . ?
C1 O2 Lu1 141.0(5) . 5_666 ?
C12 O3 Lu1 91.0(4) . 2_655 ?
C12 O4 Lu1 92.7(5) . 2_655 ?
C15 O5 Lu1 93.0(5) . 3 ?
C15 O6 Lu1 90.9(4) . 3 ?
S4 O7 Lu1 148(3) . . ?
C9 C4 C3 136.5(10) . . ?
C9 C4 S1A 119.0(6) . . ?
C5 C4 C3 102.9(9) . . ?
C5 C4 S1A 120.6(5) . . ?
C5 C4 C9 120.4(6) . . ?
O3 C12 Lu1 63.0(3) . 2_655 ?
O3 C12 O4 122.4(6) . . ?
O3 C12 C11 120.5(6) . . ?
O4 C12 Lu1 59.5(4) . 2_655 ?
O4 C12 C11 117.1(7) . . ?
C11 C12 Lu1 176.6(6) . 2_655 ?
C10 C11 S2 116.2(10) . . ?
C10 C11 C12 127.5(10) . . ?
C10A C11 S2A 109.3(9) . . ?
C10A C11 C12 132.6(11) . . ?
C12 C11 S2 115.9(6) . . ?
C12 C11 S2A 118.0(5) . . ?
C3 C2 S1 115.8(11) . . ?
C3 C2 C1 127.4(12) . . ?
C3A C2 S1A 114.5(9) . . ?
C3A C2 C1 126.7(10) . . ?
C1 C2 S1 116.7(5) . . ?
C1 C2 S1A 118.7(6) . . ?
O1 C1 C2 116.1(6) . . ?
O2 C1 O1 124.7(6) . . ?
O2 C1 C2 119.2(7) . . ?
C4 C9 S2 118.5(6) . . ?
C4 C9 C10A 139.0(10) . . ?
C4 C9 C8 119.7(6) . . ?
C8 C9 S2 121.8(6) . . ?
C8 C9 C10A 101.2(9) . . ?
C13 C14 S3 112.9(10) . . ?
C13 C14 C15 129.7(10) . . ?
C13A C14 S3A 114.6(10) . . ?
C13A C14 C15 128.6(10) . . ?
C15 C14 S3 117.0(6) . . ?
C15 C14 S3A 116.9(5) . . ?
O5 C15 Lu1 60.2(4) . 3 ?
O5 C15 O6 122.3(7) . . ?
O5 C15 C14 118.6(7) . . ?
O6 C15 Lu1 62.2(4) . 3 ?
O6 C15 C14 119.0(6) . . ?
C14 C15 Lu1 177.7(7) . 3 ?
C5 C6 C13 137.8(10) . . ?
C5 C6 S3A 119.5(6) . . ?
C7 C6 C13 101.7(10) . . ?
C7 C6 S3A 120.1(7) . . ?
C7 C6 C5 120.4(8) . . ?
C9 C8 C10 101.4(10) . . ?
C9 C8 S2A 122.1(6) . . ?
C9 C8 C7 119.1(6) . . ?
C7 C8 C10 139.3(11) . . ?
C7 C8 S2A 118.8(6) . . ?
C4 C5 S1 121.6(6) . . ?
C4 C5 C3A 104.3(10) . . ?
C6 C5 S1 118.2(6) . . ?
C6 C5 C3A 135.4(10) . . ?
C6 C5 C4 119.9(7) . . ?
C6 C7 S3 124.1(8) . . ?
C6 C7 C13A 103.4(11) . . ?
C6 C7 C8 120.4(7) . . ?
C8 C7 S3 115.3(6) . . ?
C8 C7 C13A 136.2(10) . . ?
S4 C16 H16A 109.5 . . ?
S4 C16 H16B 109.5 . . ?
S4 C16 H16C 109.5 . . ?
H16A C16 H16B 109.5 . . ?
H16A C16 H16C 109.5 . . ?
H16B C16 H16C 109.5 . . ?
S4 C17 H17A 109.5 . . ?
S4 C17 H17B 109.5 . . ?
S4 C17 H17C 109.5 . . ?
H17A C17 H17B 109.5 . . ?
H17A C17 H17C 109.5 . . ?
H17B C17 H17C 109.5 . . ?

loop_
_geom_bond_atom_site_label_1
_geom_bond_atom_site_label_2
_geom_bond_distance
_geom_bond_site_symmetry_2
_geom_bond_publ_flag
Lu1 O1 2.264(5) . ?
Lu1 O2 2.312(5) 5_666 ?
Lu1 O3 2.479(4) 2_655 ?
Lu1 O4 2.399(6) 2_655 ?
Lu1 O5 2.412(6) 3_445 ?
Lu1 O6 2.456(5) 3_445 ?
Lu1 O7 2.327(12) . ?
Lu1 O8 2.317(9) . ?
Lu1 C12 2.782(6) 2_655 ?
Lu1 C15 2.777(8) 3_445 ?
Lu1 O7A 2.320(12) . ?
S1 C2 1.795(9) . ?
S1 C5 1.711(9) . ?
C3 H3 0.9300 . ?
C3 C4 1.55(2) . ?
C3 C2 1.32(2) . ?
S1A C4 1.693(9) . ?
S1A C2 1.777(8) . ?
C3A H3A 0.9300 . ?
C3A C2 1.35(2) . ?
C3A C5 1.51(2) . ?
S2 C11 1.800(8) . ?
S2 C9 1.755(9) . ?
C10 H10 0.9300 . ?
C10 C11 1.29(2) . ?
C10 C8 1.53(2) . ?
S2A C11 1.831(9) . ?
S2A C8 1.686(7) . ?
C10A H10A 0.9300 . ?
C10A C11 1.318(17) . ?
C10A C9 1.418(18) . ?
S3 C14 1.809(9) . ?
S3 C7 1.693(9) . ?
C13 H13 0.9300 . ?
C13 C14 1.346(19) . ?
C13 C6 1.48(2) . ?
S3A C14 1.807(8) . ?
S3A C6 1.751(9) . ?
C13A H13A 0.9300 . ?
C13A C14 1.28(2) . ?
C13A C7 1.49(2) . ?
S4 O7 1.40(3) . ?
S4 C16 1.780(16) . ?
S4 C17 1.855(17) . ?
O1 C1 1.261(9) . ?
O2 C1 1.237(9) . ?
O3 C12 1.223(9) . ?
O4 C12 1.299(8) . ?
O5 C15 1.255(9) . ?
O6 C15 1.259(9) . ?
C4 C9 1.407(9) . ?
C4 C5 1.402(11) . ?
C12 C11 1.485(9) . ?
C2 C1 1.482(8) . ?
C9 C8 1.413(11) . ?
C14 C15 1.481(11) . ?
C6 C5 1.399(11) . ?
C6 C7 1.391(12) . ?
C8 C7 1.421(13) . ?
C16 H16A 0.9600 . ?
C16 H16B 0.9600 . ?
C16 H16C 0.9600 . ?
C17 H17A 0.9600 . ?
C17 H17B 0.9600 . ?
C17 H17C 0.9600 . ?

loop_
_geom_torsion_atom_site_label_1
_geom_torsion_atom_site_label_2
_geom_torsion_atom_site_label_3
_geom_torsion_atom_site_label_4
_geom_torsion
_geom_torsion_site_symmetry_1
_geom_torsion_site_symmetry_2
_geom_torsion_site_symmetry_3
_geom_torsion_site_symmetry_4
_geom_torsion_publ_flag
Lu1 O1 C1 O2 46(3) . . . . ?
Lu1 O1 C1 C2 -133.8(19) . . . . ?
Lu1 O2 C1 O1 -79.4(11) 5_666 . . . ?
Lu1 O2 C1 C2 99.9(8) 5_666 . . . ?
Lu1 O3 C12 O4 0.8(8) 2_655 . . . ?
Lu1 O3 C12 C11 179.8(6) 2_655 . . . ?
Lu1 O4 C12 O3 -0.8(8) 2_655 . . . ?
Lu1 O4 C12 C11 -179.9(6) 2_655 . . . ?
Lu1 O5 C15 O6 1.4(11) 3 . . . ?
Lu1 O5 C15 C14 177.8(8) 3 . . . ?
Lu1 O6 C15 O5 -1.4(11) 3 . . . ?
Lu1 O6 C15 C14 -177.8(8) 3 . . . ?
S1 C2 C1 O1 -175.1(7) . . . . ?
S1 C2 C1 O2 5.5(11) . . . . ?
C3 C4 C9 S2 -5.3(18) . . . . ?
C3 C4 C9 C8 177.2(14) . . . . ?
C3 C4 C5 S1 5.1(13) . . . . ?
C3 C4 C5 C6 179.3(11) . . . . ?
C3 C2 C1 O1 5.7(17) . . . . ?
C3 C2 C1 O2 -173.6(14) . . . . ?
S1A C4 C9 C10A 4.8(18) . . . . ?
S1A C4 C9 C8 -179.5(7) . . . . ?
S1A C4 C5 C3A 3.7(13) . . . . ?
S1A C4 C5 C6 177.4(8) . . . . ?
S1A C2 C1 O1 2.7(10) . . . . ?
S1A C2 C1 O2 -176.7(6) . . . . ?
C3A C2 C1 O1 -173.2(13) . . . . ?
C3A C2 C1 O2 7.4(17) . . . . ?
S2 C9 C8 C10 -0.1(12) . . . . ?
S2 C9 C8 C7 -176.3(8) . . . . ?
C10 C8 C7 S3 0(2) . . . . ?
C10 C8 C7 C6 -176.5(15) . . . . ?
S2A C8 C7 C13A -2.8(19) . . . . ?
S2A C8 C7 C6 176.9(8) . . . . ?
C10A C9 C8 S2A -0.9(12) . . . . ?
C10A C9 C8 C7 178.3(10) . . . . ?
S3 C14 C15 O5 4.3(13) . . . . ?
S3 C14 C15 O6 -179.2(8) . . . . ?
C13 C14 C15 O5 176.8(16) . . . . ?
C13 C14 C15 O6 -7(2) . . . . ?
C13 C6 C5 S1 2(2) . . . . ?
C13 C6 C5 C4 -172.6(17) . . . . ?
C13 C6 C7 S3 1.4(15) . . . . ?
C13 C6 C7 C8 177.2(13) . . . . ?
S3A C14 C15 O5 -179.7(8) . . . . ?
S3A C14 C15 O6 -3.2(13) . . . . ?
S3A C6 C5 C3A -4.8(19) . . . . ?
S3A C6 C5 C4 -176.2(7) . . . . ?
S3A C6 C7 C13A -0.9(13) . . . . ?
S3A C6 C7 C8 179.4(8) . . . . ?
C13A C14 C15 O5 0.1(19) . . . . ?
C13A C14 C15 O6 176.6(14) . . . . ?
O3 C12 C11 S2 -2.4(10) . . . . ?
O3 C12 C11 C10 170.6(13) . . . . ?
O3 C12 C11 S2A 176.4(6) . . . . ?
O3 C12 C11 C10A -8.6(17) . . . . ?
O4 C12 C11 S2 176.6(6) . . . . ?
O4 C12 C11 C10 -10.4(16) . . . . ?
O4 C12 C11 S2A -4.6(10) . . . . ?
O4 C12 C11 C10A 170.4(13) . . . . ?
C4 C3 C2 S1 5.1(19) . . . . ?
C4 C3 C2 C1 -175.7(9) . . . . ?
C4 S1A C2 C3A -1.2(12) . . . . ?
C4 S1A C2 C1 -177.6(7) . . . . ?
C4 C9 C8 C10 177.3(10) . . . . ?
C4 C9 C8 S2A -178.0(7) . . . . ?
C4 C9 C8 C7 1.1(13) . . . . ?
C11 S2 C9 C4 179.6(7) . . . . ?
C11 S2 C9 C8 -3.0(8) . . . . ?
C11 C10 C8 C9 4.9(17) . . . . ?
C11 C10 C8 C7 179.7(12) . . . . ?
C11 S2A C8 C9 -2.8(9) . . . . ?
C11 S2A C8 C7 178.1(8) . . . . ?
C11 C10A C9 C4 -177.5(11) . . . . ?
C11 C10A C9 C8 6.3(16) . . . . ?
C2 S1 C5 C4 -2.4(9) . . . . ?
C2 S1 C5 C6 -176.7(8) . . . . ?
C2 C3 C4 C9 178.2(11) . . . . ?
C2 C3 C4 C5 -6.1(17) . . . . ?
C2 S1A C4 C9 179.8(7) . . . . ?
C2 S1A C4 C5 -1.7(8) . . . . ?
C2 C3A C5 C4 -4.3(17) . . . . ?
C2 C3A C5 C6 -176.7(11) . . . . ?
C9 S2 C11 C10 6.0(12) . . . . ?
C9 S2 C11 C12 179.8(7) . . . . ?
C9 C10A C11 S2A -8.5(17) . . . . ?
C9 C10A C11 C12 176.2(10) . . . . ?
C9 C4 C5 S1 -178.4(7) . . . . ?
C9 C4 C5 C3A -177.9(11) . . . . ?
C9 C4 C5 C6 -4.1(13) . . . . ?
C9 C8 C7 S3 173.8(7) . . . . ?
C9 C8 C7 C13A 178.1(14) . . . . ?
C9 C8 C7 C6 -2.3(15) . . . . ?
C14 S3 C7 C6 -3.2(10) . . . . ?
C14 S3 C7 C8 -179.2(9) . . . . ?
C14 C13 C6 C5 178.1(12) . . . . ?
C14 C13 C6 C7 2(2) . . . . ?
C14 S3A C6 C5 177.7(9) . . . . ?
C14 S3A C6 C7 -1.4(9) . . . . ?
C14 C13A C7 C6 3.9(18) . . . . ?
C14 C13A C7 C8 -176.4(12) . . . . ?
C6 C13 C14 S3 -4(2) . . . . ?
C6 C13 C14 C15 -177.2(12) . . . . ?
C6 S3A C14 C13A 3.7(12) . . . . ?
C6 S3A C14 C15 -176.5(8) . . . . ?
C8 C10 C11 S2 -7.8(19) . . . . ?
C8 C10 C11 C12 179.3(9) . . . . ?
C8 S2A C11 C10A 5.8(10) . . . . ?
C8 S2A C11 C12 -178.1(7) . . . . ?
C5 S1 C2 C3 -1.9(12) . . . . ?
C5 S1 C2 C1 178.9(7) . . . . ?
C5 C3A C2 S1A 3.6(18) . . . . ?
C5 C3A C2 C1 179.6(10) . . . . ?
C5 C4 C9 S2 179.6(7) . . . . ?
C5 C4 C9 C10A -173.6(13) . . . . ?
C5 C4 C9 C8 2.1(13) . . . . ?
C5 C6 C7 S3 -175.5(8) . . . . ?
C5 C6 C7 C13A -180.0(11) . . . . ?
C5 C6 C7 C8 0.3(15) . . . . ?
C7 S3 C14 C13 4.1(14) . . . . ?
C7 S3 C14 C15 177.8(8) . . . . ?
C7 C13A C14 S3A -5.3(19) . . . . ?
C7 C13A C14 C15 174.9(11) . . . . ?
C7 C6 C5 S1 177.4(8) . . . . ?
C7 C6 C5 C3A 174.3(14) . . . . ?
C7 C6 C5 C4 2.9(14) . . . . ?
C16 S4 O7 Lu1 41(4) . . . . ?
C17 S4 O7 Lu1 136(3) . . . . ?

loop_
_platon_squeeze_void_nr
_platon_squeeze_void_average_x
_platon_squeeze_void_average_y
_platon_squeeze_void_average_z
_platon_squeeze_void_volume
_platon_squeeze_void_count_electrons
_platon_squeeze_void_content
1 0.325 0.129 0.018 5841 1306 ' '
